data_7703845
loop_
_publ_author_name
'Hiiuk, Volodymyr M.'
'Shova, Sergiu'
'Rotaru, Aurelian'
'Golub, Alexander A.'
'Fritsky, Igor O.'
'Gural'skiy, Il'ya A.'

_publ_section_title
;
 Spin crossover in 2D iron(ii) phthalazine cyanometallic complexes.
;
_journal_issue 16
_journal_name_full 'Dalton transactions (Cambridge, England : 2003)'
_journal_page_first 5302
_journal_page_last 5311
_journal_paper_doi 10.1039/d0dt00783h
_journal_volume 49
_journal_year 2020
_chemical_formula_moiety 'C20 H12 Fe N8 Pt'
_chemical_formula_sum 'C20 H12 Fe N8 Pt'
_chemical_formula_weight 615.32
_space_group_crystal_system triclinic
_space_group_IT_number 2
_space_group_name_Hall '-P 1'
_space_group_name_H-M_alt 'P -1'
_atom_sites_solution_hydrogens geom
_atom_sites_solution_primary dual
_audit_creation_date 2019-11-12
_audit_creation_method
;
Olex2 1.2
(compiled 2018.05.29 svn.r3508 for OlexSys, GUI svn.r5506)
;
_audit_update_record
;
2020-03-02 deposited with the CCDC.	2020-03-24 downloaded from the CCDC.
;
_cell_angle_alpha 72.230(11)
_cell_angle_beta 70.501(11)
_cell_angle_gamma 89.988(10)
_cell_formula_units_Z 1
_cell_length_a 7.2754(8)
_cell_length_b 7.4315(9)
_cell_length_c 10.3903(14)
_cell_measurement_reflns_used 1713
_cell_measurement_temperature 260(1)
_cell_measurement_theta_max 26.2960
_cell_measurement_theta_min 2.1870
_cell_volume 501.04(12)
_computing_cell_refinement 'CrysAlisPro 1.171.40.53 (Rigaku OD, 2019)'
_computing_data_collection 'CrysAlisPro 1.171.40.53 (Rigaku OD, 2019)'
_computing_data_reduction 'CrysAlisPro 1.171.40.53 (Rigaku OD, 2019)'
_computing_molecular_graphics 'Olex2 (Dolomanov et al., 2009)'
_computing_publication_material 'Olex2 (Dolomanov et al., 2009)'
_computing_structure_refinement 'ShelXL (Sheldrick, 2015)'
_computing_structure_solution 'ShelXT (Sheldrick, 2015)'
_diffrn_ambient_environment N~2~
_diffrn_ambient_temperature 260(1)
_diffrn_detector 'CCD plate'
_diffrn_detector_area_resol_mean 16.1593
_diffrn_detector_type Eos
_diffrn_measured_fraction_theta_full 0.999
_diffrn_measured_fraction_theta_max 0.847
_diffrn_measurement_details
;
List of Runs (angles in degrees, time in seconds):

  # Type    Start    End  Width  t~exp~   \w     \q     \k     \f   Frames
#--------------------------------------------------------------------------
  1  \w    -24.00  23.00   1.00   20.00    --  -15.44 -99.00  90.00   47
  2  \w    -77.00 -38.00   1.00   20.00    --  -15.44 178.00  30.00   39
  3  \w     11.00  56.00   1.00   20.00    --   17.94 -99.00-120.00   45
  4  \w     32.00  57.00   1.00   20.00    --   17.94 -99.00 -30.00   25
  5  \w     61.00  91.00   1.00   20.00    --   17.94-178.00 120.00   30
  6  \w    -50.00  81.00   1.00   20.00    --   17.94   0.00 -60.00  131
  7  \w     22.00  87.00   1.00   20.00    --   17.94  38.00 -30.00   65
;
_diffrn_measurement_device 'four-circle diffractometer'
_diffrn_measurement_device_type 'Xcalibur, Eos'
_diffrn_measurement_method '\w scans'
_diffrn_orient_matrix_type 'CrysAlisPro convention (1999,Acta A55,543-557)'
_diffrn_orient_matrix_UB_11 -0.0266876000
_diffrn_orient_matrix_UB_12 -0.0280840000
_diffrn_orient_matrix_UB_13 0.0760887000
_diffrn_orient_matrix_UB_21 -0.0852680000
_diffrn_orient_matrix_UB_22 0.0476751000
_diffrn_orient_matrix_UB_23 0.0046075000
_diffrn_orient_matrix_UB_31 -0.0534101000
_diffrn_orient_matrix_UB_32 -0.0843466000
_diffrn_orient_matrix_UB_33 0.0069013000
_diffrn_radiation_monochromator graphite
_diffrn_radiation_probe x-ray
_diffrn_radiation_type MoK\a
_diffrn_radiation_wavelength 0.71073
_diffrn_reflns_av_R_equivalents 0.0484
_diffrn_reflns_av_unetI/netI 0.0973
_diffrn_reflns_Laue_measured_fraction_full 0.999
_diffrn_reflns_Laue_measured_fraction_max 0.847
_diffrn_reflns_limit_h_max 9
_diffrn_reflns_limit_h_min -9
_diffrn_reflns_limit_k_max 10
_diffrn_reflns_limit_k_min -10
_diffrn_reflns_limit_l_max 13
_diffrn_reflns_limit_l_min -13
_diffrn_reflns_number 3951
_diffrn_reflns_point_group_measured_fraction_full 0.999
_diffrn_reflns_point_group_measured_fraction_max 0.847
_diffrn_reflns_theta_full 25.242
_diffrn_reflns_theta_max 29.206
_diffrn_reflns_theta_min 2.198
_diffrn_source 'fine-focus sealed X-ray tube'
_diffrn_source_type 'Enhance (Mo) X-ray Source'
_exptl_absorpt_coefficient_mu 7.721
_exptl_absorpt_correction_T_max 1.00000
_exptl_absorpt_correction_T_min 0.91548
_exptl_absorpt_correction_type multi-scan
_exptl_absorpt_process_details
;
CrysAlisPro 1.171.40.53 (Rigaku Oxford Diffraction, 2019)
Empirical absorption correction using spherical harmonics,
 implemented in SCALE3 ABSPACK scaling algorithm.
;
_exptl_crystal_colour 'clear intense yellow'
_exptl_crystal_density_diffrn 2.039
_exptl_crystal_description plate
_exptl_crystal_F_000 292
_exptl_crystal_size_max 0.1
_exptl_crystal_size_mid 0.1
_exptl_crystal_size_min 0.02
_refine_diff_density_max 4.919
_refine_diff_density_min -1.797
_refine_diff_density_rms 0.280
_refine_ls_extinction_method none
_refine_ls_goodness_of_fit_ref 1.048
_refine_ls_hydrogen_treatment constr
_refine_ls_matrix_type full
_refine_ls_number_parameters 139
_refine_ls_number_reflns 2300
_refine_ls_number_restraints 0
_refine_ls_restrained_S_all 1.048
_refine_ls_R_factor_all 0.0557
_refine_ls_R_factor_gt 0.0546
_refine_ls_shift/su_max 0.000
_refine_ls_shift/su_mean 0.000
_refine_ls_structure_factor_coef Fsqd
_refine_ls_weighting_details 'w=1/[\s^2^(Fo^2^)+(0.0406P)^2^] where P=(Fo^2^+2Fc^2^)/3'
_refine_ls_weighting_scheme calc
_refine_ls_wR_factor_gt 0.1052
_refine_ls_wR_factor_ref 0.1071
_reflns_Friedel_coverage 0.000
_reflns_number_gt 2262
_reflns_number_total 2300
_reflns_threshold_expression 'I > 2\s(I)'
_cod_data_source_file d0dt00783h2.cif
_cod_data_source_block shi_4439_ilgu
_cod_depositor_comments 'Adding full bibliography for 7703844--7703847.cif.'
_cod_original_cell_volume 501.04(11)
_cod_database_code 7703845
_shelx_shelxl_version_number 2017/1
_chemical_oxdiff_formula C8N2H8Pt1Fe1
_chemical_oxdiff_usercomment HV238
_shelx_space_group_comment
;
The symmetry employed for this shelxl refinement is uniquely defined
by the following loop, which should always be used as a source of
symmetry information in preference to the above space-group names.
They are only intended as comments.
;
_shelx_estimated_absorpt_t_max 0.861
_shelx_estimated_absorpt_t_min 0.512
_reflns_odcompleteness_completeness 99.95
_reflns_odcompleteness_iscentric 1
_reflns_odcompleteness_theta 26.32
_olex2_refinement_description
;
1. Fixed Uiso
 At 1.2 times of:
  All C(H) groups
2.a Aromatic/amide H refined with riding coordinates:
 C10(H10), C8(H8), C5(H5), C7(H7), C3(H3), C6(H6)
;
_olex2_date_sample_data_collection 2019-10-08
_olex2_submission_special_instructions 'No special instructions were received'
_oxdiff_exptl_absorpt_empirical_details
;
Empirical correction (ABSPACK) includes:
- Absorption correction using spherical harmonics
- Frame scaling
;
_oxdiff_exptl_absorpt_empirical_full_max 1.224
_oxdiff_exptl_absorpt_empirical_full_min 0.861

loop_
_space_group_symop_operation_xyz
'x, y, z'
'-x, -y, -z'

loop_
_atom_site_label
_atom_site_type_symbol
_atom_site_fract_x
_atom_site_fract_y
_atom_site_fract_z
_atom_site_U_iso_or_equiv
_atom_site_adp_type
_atom_site_occupancy
_atom_site_site_symmetry_order
_atom_site_calc_flag
_atom_site_refinement_flags_posn
_atom_site_refinement_flags_adp
_atom_site_refinement_flags_occupancy
_atom_site_disorder_assembly
_atom_site_disorder_group
Pt1 Pt 0.500000 0.000000 1.000000 0.02067(15) Uani 1 2 d S T P . .
Fe1 Fe 1.000000 0.500000 1.000000 0.0207(4) Uani 1 2 d S T P . .
C9 C 0.8657(13) 0.7213(12) 0.5934(10) 0.033(2) Uani 1 1 d . . . . .
N2 N 0.2098(10) 0.3032(10) 0.9586(9) 0.0320(18) Uani 1 1 d . . . . .
C1 C 0.6658(12) 0.1810(11) 1.0334(10) 0.0248(18) Uani 1 1 d . . . . .
C10 C 0.8573(13) 0.6428(12) 0.7372(10) 0.032(2) Uani 1 1 d . . . . .
H10 H 0.735467 0.623356 0.810075 0.038 Uiso 1 1 calc R . . . .
C4 C 1.0481(13) 0.7390(13) 0.4873(10) 0.034(2) Uani 1 1 d . . . . .
C8 C 0.7050(15) 0.7825(14) 0.5493(13) 0.044(3) Uani 1 1 d . . . . .
H8 H 0.580236 0.766827 0.618119 0.053 Uiso 1 1 calc R . . . .
N4 N 1.1894(11) 0.6100(11) 0.6714(9) 0.0383(19) Uani 1 1 d . . . . .
N1 N 0.7668(10) 0.2867(9) 1.0477(8) 0.0285(16) Uani 1 1 d . . . . .
N3 N 1.0080(11) 0.5960(10) 0.7745(8) 0.0311(17) Uani 1 1 d . . . . .
C5 C 1.0729(17) 0.8183(15) 0.3415(12) 0.052(3) Uani 1 1 d . . . . .
H5 H 1.195665 0.829373 0.271343 0.062 Uiso 1 1 calc R . . . .
C7 C 0.7329(18) 0.8648(16) 0.4054(14) 0.056(3) Uani 1 1 d . . . . .
H7 H 0.628494 0.910556 0.377404 0.067 Uiso 1 1 calc R . . . .
C3 C 1.2022(15) 0.6763(15) 0.5377(12) 0.043(2) Uani 1 1 d . . . . .
H3 H 1.324629 0.683310 0.468270 0.052 Uiso 1 1 calc R . . . .
C2 C 0.3176(12) 0.1967(11) 0.9675(10) 0.0255(18) Uani 1 1 d . . . . .
C6 C 0.9166(17) 0.8795(14) 0.3021(12) 0.050(3) Uani 1 1 d . . . . .
H6 H 0.933656 0.931760 0.204773 0.060 Uiso 1 1 calc R . . . .

loop_
_atom_site_aniso_label
_atom_site_aniso_U_11
_atom_site_aniso_U_22
_atom_site_aniso_U_33
_atom_site_aniso_U_23
_atom_site_aniso_U_13
_atom_site_aniso_U_12
Pt1 0.0182(2) 0.0166(2) 0.0327(3) -0.01221(18) -0.01193(19) 0.00560(16)
Fe1 0.0180(8) 0.0163(7) 0.0352(10) -0.0118(7) -0.0153(7) 0.0065(6)
C9 0.036(5) 0.030(5) 0.031(5) -0.009(4) -0.012(4) 0.002(4)
N2 0.031(4) 0.029(4) 0.052(5) -0.023(4) -0.025(4) 0.019(3)
C1 0.019(4) 0.025(4) 0.031(5) -0.011(4) -0.008(4) 0.005(3)
C10 0.025(4) 0.042(5) 0.028(5) -0.007(4) -0.014(4) 0.010(4)
C4 0.033(5) 0.034(5) 0.032(5) -0.009(4) -0.010(4) -0.008(4)
C8 0.036(5) 0.053(6) 0.056(8) -0.018(5) -0.030(5) 0.018(5)
N4 0.025(4) 0.047(5) 0.039(5) -0.011(4) -0.010(4) 0.006(3)
N1 0.027(4) 0.026(4) 0.038(5) -0.013(3) -0.015(3) 0.003(3)
N3 0.033(4) 0.031(4) 0.035(5) -0.015(3) -0.015(4) 0.005(3)
C5 0.056(7) 0.056(7) 0.035(6) -0.009(5) -0.011(6) -0.005(6)
C7 0.063(8) 0.060(7) 0.064(9) -0.020(6) -0.046(7) 0.016(6)
C3 0.034(5) 0.054(6) 0.035(6) -0.013(5) -0.003(5) 0.001(5)
C2 0.025(4) 0.019(4) 0.042(6) -0.019(4) -0.015(4) 0.008(3)
C6 0.069(8) 0.049(6) 0.030(6) 0.002(5) -0.030(6) -0.006(6)

loop_
_atom_type_symbol
_atom_type_description
_atom_type_scat_dispersion_real
_atom_type_scat_dispersion_imag
_atom_type_scat_source
C C 0.0033 0.0016 'International Tables Vol C Tables 4.2.6.8 and 6.1.1.4'
H H 0.0000 0.0000 'International Tables Vol C Tables 4.2.6.8 and 6.1.1.4'
Fe Fe 0.3463 0.8444 'International Tables Vol C Tables 4.2.6.8 and 6.1.1.4'
N N 0.0061 0.0033 'International Tables Vol C Tables 4.2.6.8 and 6.1.1.4'
Pt Pt -1.7033 8.3905 'International Tables Vol C Tables 4.2.6.8 and 6.1.1.4'

loop_
_geom_angle_atom_site_label_1
_geom_angle_atom_site_label_2
_geom_angle_atom_site_label_3
_geom_angle
_geom_angle_site_symmetry_1
_geom_angle_site_symmetry_3
_geom_angle_publ_flag
C1 Pt1 C1 180.0 . 2_657 ?
C1 Pt1 C2 90.4(3) . . ?
C1 Pt1 C2 89.6(3) 2_657 . ?
C1 Pt1 C2 89.6(3) . 2_657 ?
C1 Pt1 C2 90.4(3) 2_657 2_657 ?
C2 Pt1 C2 180.0 . 2_657 ?
N2 Fe1 N2 180.0 2_667 1_655 ?
N2 Fe1 N3 92.4(3) 1_655 . ?
N2 Fe1 N3 87.6(3) 1_655 2_767 ?
N2 Fe1 N3 87.6(3) 2_667 . ?
N2 Fe1 N3 92.4(3) 2_667 2_767 ?
N1 Fe1 N2 90.0(3) . 1_655 ?
N1 Fe1 N2 90.0(3) 2_767 1_655 ?
N1 Fe1 N2 90.0(3) . 2_667 ?
N1 Fe1 N2 90.0(3) 2_767 2_667 ?
N1 Fe1 N1 180.0 2_767 . ?
N1 Fe1 N3 87.8(3) 2_767 2_767 ?
N1 Fe1 N3 87.8(3) . . ?
N1 Fe1 N3 92.2(3) . 2_767 ?
N1 Fe1 N3 92.2(3) 2_767 . ?
N3 Fe1 N3 180.0 2_767 . ?
C10 C9 C8 125.6(9) . . ?
C4 C9 C10 116.3(8) . . ?
C4 C9 C8 118.1(9) . . ?
C2 N2 Fe1 164.3(8) . 1_455 ?
N1 C1 Pt1 177.5(8) . . ?
N3 C10 C9 124.2(9) . . ?
C9 C4 C5 120.8(9) . . ?
C9 C4 C3 115.5(9) . . ?
C5 C4 C3 123.7(10) . . ?
C7 C8 C9 120.3(11) . . ?
C3 N4 N3 117.1(8) . . ?
C1 N1 Fe1 161.1(7) . . ?
C10 N3 Fe1 124.2(7) . . ?
C10 N3 N4 120.4(8) . . ?
N4 N3 Fe1 115.3(5) . . ?
C6 C5 C4 119.9(11) . . ?
C8 C7 C6 120.0(10) . . ?
N4 C3 C4 126.2(10) . . ?
N2 C2 Pt1 175.6(9) . . ?
C5 C6 C7 120.7(10) . . ?

loop_
_geom_bond_atom_site_label_1
_geom_bond_atom_site_label_2
_geom_bond_distance
_geom_bond_site_symmetry_2
_geom_bond_publ_flag
Pt1 C1 1.988(8) . ?
Pt1 C1 1.988(8) 2_657 ?
Pt1 C2 2.002(8) . ?
Pt1 C2 2.002(8) 2_657 ?
Fe1 N2 2.144(7) 1_655 ?
Fe1 N2 2.144(7) 2_667 ?
Fe1 N1 2.144(6) . ?
Fe1 N1 2.144(6) 2_767 ?
Fe1 N3 2.212(8) 2_767 ?
Fe1 N3 2.212(8) . ?
C9 C10 1.408(12) . ?
C9 C4 1.389(13) . ?
C9 C8 1.419(12) . ?
N2 C2 1.120(10) . ?
C1 N1 1.151(10) . ?
C10 N3 1.294(11) . ?
C4 C5 1.395(14) . ?
C4 C3 1.411(14) . ?
C8 C7 1.375(15) . ?
N4 N3 1.374(10) . ?
N4 C3 1.295(13) . ?
C5 C6 1.366(15) . ?
C7 C6 1.386(16) . ?
